data_7051582
loop_
_publ_author_name
'Jin, Guoxia'
'Jones, Cameron'
'Junk, Peter C.'
'Lippert, Kai-Alexander'
'Rose, Richard P.'
'Stasch, Andreas'

_publ_section_title
;
 Synthesis and characterisation of bulky guanidines and
 phosphaguanidines: precursors for low oxidation state metallacycles
;
_journal_issue 1
_journal_name_full 'New Journal of Chemistry'
_journal_page_first 64
_journal_paper_doi 10.1039/b809120j
_journal_volume 33
_journal_year 2009
_chemical_formula_sum 'C32 H49 N3'
_chemical_formula_weight 475.74
_chemical_name_systematic
;
?
;
_space_group_IT_number 14
_symmetry_cell_setting monoclinic
_symmetry_space_group_name_Hall '-P 2ybc'
_symmetry_space_group_name_H-M 'P 1 21/c 1'
_atom_sites_solution_hydrogens geom
_atom_sites_solution_primary direct
_atom_sites_solution_secondary difmap
_audit_creation_method SHELXL-97
_cell_angle_alpha 90.00
_cell_angle_beta 106.01(3)
_cell_angle_gamma 90.00
_cell_formula_units_Z 8
_cell_length_a 19.236(4)
_cell_length_b 16.327(3)
_cell_length_c 19.536(4)
_cell_measurement_temperature 150(2)
_cell_volume 5898(2)
_computing_structure_refinement 'SHELXL-97 (Sheldrick, 1997)'
_computing_structure_solution 'SHELXS-97 (Sheldrick, 1990)'
_diffrn_ambient_temperature 150(2)
_diffrn_measured_fraction_theta_full 0.992
_diffrn_measured_fraction_theta_max 0.992
_diffrn_measurement_device_type 'Nonius Kappa CCD'
_diffrn_radiation_monochromator graphite
_diffrn_radiation_source 'fine-focus sealed tube'
_diffrn_radiation_type MoK\a
_diffrn_radiation_wavelength 0.71073
_diffrn_reflns_av_R_equivalents 0.0500
_diffrn_reflns_av_sigmaI/netI 0.0760
_diffrn_reflns_limit_h_max 23
_diffrn_reflns_limit_h_min -23
_diffrn_reflns_limit_k_max 17
_diffrn_reflns_limit_k_min -20
_diffrn_reflns_limit_l_max 24
_diffrn_reflns_limit_l_min -24
_diffrn_reflns_number 21080
_diffrn_reflns_theta_full 26.00
_diffrn_reflns_theta_max 26.00
_diffrn_reflns_theta_min 2.91
_exptl_absorpt_coefficient_mu 0.062
_exptl_absorpt_correction_T_max 0.967
_exptl_absorpt_correction_T_min 0.949
_exptl_absorpt_correction_type multi-scan
_exptl_absorpt_process_details 'Sortav (Blessing, 1995)'
_exptl_crystal_colour colourless
_exptl_crystal_density_diffrn 1.072
_exptl_crystal_density_method 'not measured'
_exptl_crystal_description block
_exptl_crystal_F_000 2096
_exptl_crystal_size_max 0.50
_exptl_crystal_size_mid 0.50
_exptl_crystal_size_min 0.50
_refine_diff_density_max 0.445
_refine_diff_density_min -0.362
_refine_diff_density_rms 0.042
_refine_ls_extinction_method none
_refine_ls_goodness_of_fit_ref 1.039
_refine_ls_hydrogen_treatment constr
_refine_ls_matrix_type full
_refine_ls_number_parameters 652
_refine_ls_number_reflns 11498
_refine_ls_number_restraints 6
_refine_ls_restrained_S_all 1.049
_refine_ls_R_factor_all 0.1119
_refine_ls_R_factor_gt 0.0603
_refine_ls_shift/su_max 0.001
_refine_ls_shift/su_mean 0.000
_refine_ls_structure_factor_coef Fsqd
_refine_ls_weighting_details 'calc w=1/[\s^2^(Fo^2^)+(0.0626P)^2^+1.0980P] where P=(Fo^2^+2Fc^2^)/3'
_refine_ls_weighting_scheme calc
_refine_ls_wR_factor_gt 0.1323
_refine_ls_wR_factor_ref 0.1527
_reflns_number_gt 6955
_reflns_number_total 11498
_reflns_threshold_expression >2sigma(I)
_cod_data_source_file b809120j.txt
_cod_data_source_block compound3
_cod_original_sg_symbol_H-M P2(1)/c
_cod_database_code 7051582

loop_
_symmetry_equiv_pos_as_xyz
'x, y, z'
'-x, y+1/2, -z+1/2'
'-x, -y, -z'
'x, -y-1/2, z-1/2'

loop_
_atom_site_label
_atom_site_type_symbol
_atom_site_fract_x
_atom_site_fract_y
_atom_site_fract_z
_atom_site_U_iso_or_equiv
_atom_site_adp_type
_atom_site_occupancy
_atom_site_symmetry_multiplicity
_atom_site_calc_flag
_atom_site_refinement_flags
_atom_site_disorder_assembly
_atom_site_disorder_group
N1 N 0.25522(8) 1.42878(9) 0.20832(9) 0.0229(4) Uani 1 1 d . . .
H1 H 0.2807 1.4740 0.2110 0.027 Uiso 1 1 calc R . .
C1 C 0.28951(10) 1.35492(11) 0.20251(11) 0.0219(5) Uani 1 1 d . . .
N2 N 0.35725(8) 1.34142(9) 0.23048(9) 0.0253(4) Uani 1 1 d . . .
C2 C 0.18061(10) 1.43660(11) 0.21024(11) 0.0228(5) Uani 1 1 d . . .
N3 N 0.24613(8) 1.29426(9) 0.16301(9) 0.0237(4) Uani 1 1 d . . .
C3 C 0.13268(10) 1.48253(11) 0.15648(11) 0.0264(5) Uani 1 1 d . . .
N4 N 0.23926(8) 0.77919(9) 0.27743(9) 0.0247(4) Uani 1 1 d . . .
H4 H 0.2119 0.7351 0.2684 0.030 Uiso 1 1 calc R . .
C4 C 0.05991(10) 1.48513(12) 0.15601(12) 0.0297(5) Uani 1 1 d . . .
H4A H 0.0267 1.5160 0.1204 0.036 Uiso 1 1 calc R . .
N5 N 0.13936(8) 0.86685(9) 0.26679(9) 0.0230(4) Uani 1 1 d . . .
C5 C 0.03550(10) 1.44349(12) 0.20646(12) 0.0310(5) Uani 1 1 d . . .
H5 H -0.0145 1.4436 0.2039 0.037 Uiso 1 1 calc R . .
N6 N 0.25447(8) 0.90894(9) 0.33131(9) 0.0230(4) Uani 1 1 d . . .
C6 C 0.08376(10) 1.40190(12) 0.26041(12) 0.0278(5) Uani 1 1 d . . .
H6 H 0.0667 1.3745 0.2955 0.033 Uiso 1 1 calc R . .
C7 C 0.15729(10) 1.39920(11) 0.26463(11) 0.0238(5) Uani 1 1 d . . .
C8 C 0.15770(10) 1.53031(12) 0.10065(12) 0.0299(5) Uani 1 1 d . . .
H8 H 0.2041 1.5053 0.0972 0.036 Uiso 1 1 calc R . .
C9 C 0.10378(12) 1.52627(16) 0.02656(13) 0.0478(7) Uani 1 1 d . . .
H9A H 0.0918 1.4689 0.0137 0.072 Uiso 1 1 calc R . .
H9B H 0.1254 1.5513 -0.0084 0.072 Uiso 1 1 calc R . .
H9C H 0.0596 1.5560 0.0270 0.072 Uiso 1 1 calc R . .
C10 C 0.17321(12) 1.61929(13) 0.12366(14) 0.0441(6) Uani 1 1 d . . .
H10A H 0.1288 1.6451 0.1285 0.066 Uiso 1 1 calc R . .
H10B H 0.1904 1.6487 0.0877 0.066 Uiso 1 1 calc R . .
H10C H 0.2104 1.6212 0.1695 0.066 Uiso 1 1 calc R . .
C11 C 0.20840(11) 1.35966(12) 0.32936(12) 0.0293(5) Uani 1 1 d . . .
H11 H 0.2590 1.3716 0.3280 0.035 Uiso 1 1 calc R . .
C12 C 0.19943(12) 1.26674(12) 0.32969(13) 0.0387(6) Uani 1 1 d . . .
H12A H 0.1499 1.2533 0.3301 0.058 Uiso 1 1 calc R . .
H12B H 0.2336 1.2438 0.3722 0.058 Uiso 1 1 calc R . .
H12C H 0.2090 1.2435 0.2870 0.058 Uiso 1 1 calc R . .
C13 C 0.19845(12) 1.39592(14) 0.39846(12) 0.0383(6) Uani 1 1 d . . .
H13A H 0.2008 1.4558 0.3965 0.057 Uiso 1 1 calc R . .
H13B H 0.2369 1.3758 0.4391 0.057 Uiso 1 1 calc R . .
H13C H 0.1513 1.3793 0.4039 0.057 Uiso 1 1 calc R . .
C14 C 0.40254(10) 1.39788(11) 0.27714(11) 0.0249(5) Uani 1 1 d . . .
C15 C 0.42943(10) 1.46837(12) 0.25064(11) 0.0256(5) Uani 1 1 d . . .
C16 C 0.47987(10) 1.51702(12) 0.29807(13) 0.0335(5) Uani 1 1 d . . .
H16 H 0.4987 1.5640 0.2807 0.040 Uiso 1 1 calc R . .
C17 C 0.50313(12) 1.49879(13) 0.36964(14) 0.0392(6) Uani 1 1 d . . .
H17 H 0.5371 1.5334 0.4012 0.047 Uiso 1 1 calc R . .
C18 C 0.47683(11) 1.42990(13) 0.39539(13) 0.0364(6) Uani 1 1 d . . .
H18 H 0.4926 1.4179 0.4449 0.044 Uiso 1 1 calc R . .
C19 C 0.42759(10) 1.37782(12) 0.35011(12) 0.0294(5) Uani 1 1 d . . .
C20 C 0.40674(11) 1.49025(12) 0.17177(12) 0.0306(5) Uani 1 1 d . . .
H20 H 0.3652 1.4541 0.1476 0.037 Uiso 1 1 calc R . .
C21 C 0.46833(13) 1.47396(16) 0.13817(15) 0.0558(7) Uani 1 1 d . . .
H21A H 0.5102 1.5077 0.1618 0.084 Uiso 1 1 calc R . .
H21B H 0.4525 1.4877 0.0874 0.084 Uiso 1 1 calc R . .
H21C H 0.4818 1.4160 0.1438 0.084 Uiso 1 1 calc R . .
C22 C 0.38166(13) 1.57896(13) 0.15903(14) 0.0457(6) Uani 1 1 d . . .
H22A H 0.3436 1.5895 0.1824 0.069 Uiso 1 1 calc R . .
H22B H 0.3627 1.5887 0.1077 0.069 Uiso 1 1 calc R . .
H22C H 0.4226 1.6157 0.1787 0.069 Uiso 1 1 calc R . .
C23 C 0.40448(11) 1.29783(13) 0.37746(12) 0.0352(6) Uani 1 1 d . . .
H23 H 0.3549 1.2845 0.3468 0.042 Uiso 1 1 calc R . .
C24 C 0.45476(13) 1.22886(14) 0.36826(15) 0.0521(7) Uani 1 1 d . . .
H24A H 0.5044 1.2414 0.3959 0.078 Uiso 1 1 calc R . .
H24B H 0.4528 1.2236 0.3178 0.078 Uiso 1 1 calc R . .
H24C H 0.4394 1.1773 0.3852 0.078 Uiso 1 1 calc R . .
C25 C 0.40033(13) 1.30189(17) 0.45439(13) 0.0518(7) Uani 1 1 d . . .
H25A H 0.3790 1.2511 0.4662 0.078 Uiso 1 1 calc R . .
H25B H 0.3703 1.3485 0.4599 0.078 Uiso 1 1 calc R . .
H25C H 0.4491 1.3086 0.4865 0.078 Uiso 1 1 calc R . .
C26 C 0.19724(10) 1.31571(12) 0.09299(11) 0.0290(5) Uani 1 1 d . . .
H26 H 0.1759 1.3703 0.0987 0.035 Uiso 1 1 calc R . .
C27 C 0.13481(12) 1.25536(14) 0.07343(13) 0.0429(6) Uani 1 1 d . . .
H27A H 0.1034 1.2640 0.1053 0.052 Uiso 1 1 calc R . .
H27B H 0.1056 1.2661 0.0240 0.052 Uiso 1 1 calc R . .
C28 C 0.16014(13) 1.16708(14) 0.07931(13) 0.0459(7) Uani 1 1 d . . .
H28A H 0.1871 1.1561 0.0438 0.055 Uiso 1 1 calc R . .
H28B H 0.1178 1.1299 0.0693 0.055 Uiso 1 1 calc R . .
C29 C 0.20860(13) 1.15120(13) 0.15378(13) 0.0420(6) Uani 1 1 d . . .
H29A H 0.2262 1.0940 0.1568 0.050 Uiso 1 1 calc R . .
H29B H 0.1800 1.1577 0.1885 0.050 Uiso 1 1 calc R . .
C30 C 0.27374(11) 1.20954(11) 0.17378(13) 0.0316(5) Uani 1 1 d . . .
H30 H 0.2967 1.2027 0.2260 0.038 Uiso 1 1 calc R . .
C31 C 0.23519(13) 1.32565(14) 0.03400(13) 0.0419(6) Uani 1 1 d . . .
H31A H 0.2771 1.3619 0.0506 0.063 Uiso 1 1 calc R . .
H31B H 0.2014 1.3495 -0.0083 0.063 Uiso 1 1 calc R . .
H31C H 0.2513 1.2719 0.0220 0.063 Uiso 1 1 calc R . .
C32 C 0.33110(12) 1.18610(14) 0.13587(14) 0.0463(7) Uani 1 1 d . . .
H32A H 0.3072 1.1720 0.0862 0.069 Uiso 1 1 calc R . .
H32B H 0.3588 1.1389 0.1598 0.069 Uiso 1 1 calc R . .
H32C H 0.3639 1.2325 0.1374 0.069 Uiso 1 1 calc R . .
C33 C 0.20735(10) 0.85169(11) 0.29031(10) 0.0208(4) Uani 1 1 d . . .
C34 C 0.31403(10) 0.77092(11) 0.27778(11) 0.0243(5) Uani 1 1 d . . .
C35 C 0.34073(10) 0.81508(12) 0.22881(12) 0.0283(5) Uani 1 1 d . . .
C36 C 0.41487(11) 0.81154(12) 0.23543(13) 0.0336(5) Uani 1 1 d . . .
H36 H 0.4343 0.8423 0.2037 0.040 Uiso 1 1 calc R . .
C37 C 0.46020(11) 0.76432(13) 0.28712(13) 0.0362(6) Uani 1 1 d . . .
H37 H 0.5107 0.7638 0.2916 0.043 Uiso 1 1 calc R . .
C38 C 0.43276(11) 0.71756(13) 0.33261(13) 0.0353(6) Uani 1 1 d . . .
H38 H 0.4644 0.6837 0.3670 0.042 Uiso 1 1 calc R . .
C39 C 0.35912(10) 0.71934(11) 0.32872(12) 0.0281(5) Uani 1 1 d . . .
C40 C 0.29170(11) 0.86137(15) 0.16703(13) 0.0398(6) Uani 1 1 d . . .
H40 H 0.2429 0.8656 0.1757 0.048 Uiso 1 1 calc R . .
C41 C 0.2834(2) 0.81342(18) 0.09879(18) 0.0997(12) Uani 1 1 d U . .
H41A H 0.3284 0.8165 0.0847 0.150 Uiso 1 1 calc R . .
H41B H 0.2437 0.8367 0.0610 0.150 Uiso 1 1 calc R . .
H41C H 0.2726 0.7561 0.1065 0.150 Uiso 1 1 calc R . .
C42 C 0.31600(18) 0.94540(15) 0.15602(18) 0.0850(11) Uani 1 1 d . . .
H42A H 0.3619 0.9425 0.1436 0.127 Uiso 1 1 calc R . .
H42B H 0.3226 0.9772 0.1999 0.127 Uiso 1 1 calc R . .
H42C H 0.2795 0.9719 0.1173 0.127 Uiso 1 1 calc R . .
C43 C 0.32822(11) 0.66552(12) 0.37673(12) 0.0327(5) Uani 1 1 d . . .
H43 H 0.2835 0.6926 0.3824 0.039 Uiso 1 1 calc R . .
C44 C 0.37956(13) 0.65315(16) 0.45056(14) 0.0540(7) Uani 1 1 d . . .
H44A H 0.4225 0.6233 0.4467 0.081 Uiso 1 1 calc R . .
H44B H 0.3552 0.6216 0.4798 0.081 Uiso 1 1 calc R . .
H44C H 0.3941 0.7066 0.4728 0.081 Uiso 1 1 calc R . .
C45 C 0.30643(12) 0.58237(12) 0.34111(14) 0.0429(6) Uani 1 1 d . . .
H45A H 0.2713 0.5905 0.2946 0.064 Uiso 1 1 calc R . .
H45B H 0.2847 0.5487 0.3712 0.064 Uiso 1 1 calc R . .
H45C H 0.3494 0.5547 0.3346 0.064 Uiso 1 1 calc R . .
C46 C 0.09166(10) 0.81182(11) 0.22008(11) 0.0235(5) Uani 1 1 d . . .
C47 C 0.06381(10) 0.83396(12) 0.14788(12) 0.0271(5) Uani 1 1 d . . .
C48 C 0.01229(11) 0.78395(13) 0.10362(13) 0.0356(5) Uani 1 1 d . . .
H48 H -0.0063 0.7979 0.0548 0.043 Uiso 1 1 calc R . .
C49 C -0.01248(11) 0.71421(13) 0.12927(14) 0.0392(6) Uani 1 1 d . . .
H49 H -0.0480 0.6808 0.0983 0.047 Uiso 1 1 calc R . .
C50 C 0.01449(11) 0.69320(12) 0.19999(14) 0.0347(6) Uani 1 1 d . . .
H50 H -0.0030 0.6452 0.2172 0.042 Uiso 1 1 calc R . .
C51 C 0.06661(10) 0.74042(11) 0.24676(12) 0.0262(5) Uani 1 1 d . . .
C52 C 0.08682(11) 0.91426(12) 0.12093(12) 0.0314(5) Uani 1 1 d . . .
H52 H 0.1382 0.9244 0.1484 0.038 Uiso 1 1 calc R . .
C53 C 0.08421(15) 0.91323(16) 0.04220(14) 0.0578(7) Uani 1 1 d . . .
H53A H 0.1115 0.8660 0.0325 0.087 Uiso 1 1 calc R . .
H53B H 0.1057 0.9638 0.0302 0.087 Uiso 1 1 calc R . .
H53C H 0.0338 0.9092 0.0133 0.087 Uiso 1 1 calc R . .
C54 C 0.04195(12) 0.98475(13) 0.13732(14) 0.0437(6) Uani 1 1 d . . .
H54A H -0.0092 0.9755 0.1129 0.066 Uiso 1 1 calc R . .
H54B H 0.0578 1.0363 0.1207 0.066 Uiso 1 1 calc R . .
H54C H 0.0485 0.9877 0.1888 0.066 Uiso 1 1 calc R . .
C55 C 0.09288(11) 0.71688(12) 0.32487(12) 0.0323(5) Uani 1 1 d . . .
H55 H 0.1367 0.7506 0.3472 0.039 Uiso 1 1 calc R . .
C56 C 0.11426(13) 0.62714(13) 0.33628(14) 0.0467(6) Uani 1 1 d . . .
H56A H 0.1362 0.6171 0.3871 0.070 Uiso 1 1 calc R . .
H56B H 0.1492 0.6138 0.3097 0.070 Uiso 1 1 calc R . .
H56C H 0.0712 0.5927 0.3193 0.070 Uiso 1 1 calc R . .
C57 C 0.03540(16) 0.73694(18) 0.36296(16) 0.0729(10) Uani 1 1 d . . .
H57A H 0.0241 0.7956 0.3582 0.109 Uiso 1 1 calc R . .
H57B H 0.0537 0.7229 0.4135 0.109 Uiso 1 1 calc R . .
H57C H -0.0085 0.7052 0.3416 0.109 Uiso 1 1 calc R . .
C58 C 0.30043(10) 0.88218(12) 0.40136(11) 0.0277(5) Uani 1 1 d . . .
H58 H 0.3185 0.8263 0.3942 0.033 Uiso 1 1 calc R . .
C59 C 0.36670(11) 0.93704(12) 0.42447(13) 0.0353(5) Uani 1 1 d . . .
H59A H 0.3937 0.9233 0.4740 0.042 Uiso 1 1 calc R . .
H59B H 0.3988 0.9263 0.3937 0.042 Uiso 1 1 calc R . .
C60 C 0.34713(12) 1.02749(13) 0.42034(13) 0.0409(6) Uani 1 1 d . . .
H60A H 0.3918 1.0610 0.4322 0.049 Uiso 1 1 calc R . .
H60B H 0.3199 1.0402 0.4552 0.049 Uiso 1 1 calc R . .
C61 C 0.30116(12) 1.04813(12) 0.34530(13) 0.0401(6) Uani 1 1 d . . .
H61A H 0.3303 1.0395 0.3113 0.048 Uiso 1 1 calc R . .
H61B H 0.2874 1.1067 0.3434 0.048 Uiso 1 1 calc R . .
C62 C 0.23228(11) 0.99561(11) 0.32246(13) 0.0310(5) Uani 1 1 d . . .
H62 H 0.2109 1.0049 0.2703 0.037 Uiso 1 1 calc R . .
C63 C 0.25978(12) 0.87353(14) 0.45844(12) 0.0385(6) Uani 1 1 d . . .
H63A H 0.2513 0.9279 0.4757 0.058 Uiso 1 1 calc R . .
H63B H 0.2888 0.8408 0.4982 0.058 Uiso 1 1 calc R . .
H63C H 0.2133 0.8463 0.4378 0.058 Uiso 1 1 calc R . .
C64 C 0.17566(12) 1.02329(13) 0.35937(14) 0.0428(6) Uani 1 1 d . . .
H64A H 0.1370 0.9824 0.3515 0.064 Uiso 1 1 calc R . .
H64B H 0.1553 1.0760 0.3396 0.064 Uiso 1 1 calc R . .
H64C H 0.1985 1.0292 0.4106 0.064 Uiso 1 1 calc R . .

loop_
_atom_site_aniso_label
_atom_site_aniso_U_11
_atom_site_aniso_U_22
_atom_site_aniso_U_33
_atom_site_aniso_U_23
_atom_site_aniso_U_13
_atom_site_aniso_U_12
N1 0.0182(8) 0.0212(8) 0.0313(11) 0.0019(7) 0.0102(8) -0.0024(7)
C1 0.0248(11) 0.0214(10) 0.0218(12) 0.0023(9) 0.0105(9) -0.0006(8)
N2 0.0208(9) 0.0274(9) 0.0277(11) -0.0021(8) 0.0067(8) -0.0007(7)
C2 0.0190(10) 0.0226(10) 0.0276(13) -0.0036(9) 0.0075(9) -0.0008(8)
N3 0.0243(9) 0.0230(8) 0.0240(11) -0.0013(8) 0.0069(8) -0.0019(7)
C3 0.0270(11) 0.0253(10) 0.0286(13) -0.0027(10) 0.0108(10) -0.0008(9)
N4 0.0203(8) 0.0211(8) 0.0336(11) -0.0051(8) 0.0087(8) -0.0029(7)
C4 0.0247(11) 0.0344(12) 0.0296(14) 0.0013(10) 0.0067(10) 0.0040(9)
N5 0.0220(9) 0.0234(8) 0.0240(11) -0.0003(8) 0.0071(8) -0.0006(7)
C5 0.0195(10) 0.0374(12) 0.0383(15) -0.0014(11) 0.0116(10) 0.0002(9)
N6 0.0220(8) 0.0220(8) 0.0236(11) -0.0022(8) 0.0038(8) -0.0020(7)
C6 0.0268(11) 0.0305(11) 0.0287(14) 0.0008(10) 0.0119(10) -0.0027(9)
C7 0.0245(10) 0.0224(10) 0.0251(13) -0.0015(9) 0.0082(9) -0.0006(8)
C8 0.0234(11) 0.0362(12) 0.0308(14) 0.0092(10) 0.0087(10) 0.0050(9)
C9 0.0366(13) 0.0721(17) 0.0361(16) 0.0174(14) 0.0123(12) 0.0032(12)
C10 0.0448(14) 0.0372(13) 0.0565(19) 0.0111(12) 0.0245(13) 0.0021(11)
C11 0.0255(11) 0.0346(11) 0.0303(14) 0.0058(10) 0.0117(10) 0.0010(9)
C12 0.0454(14) 0.0353(12) 0.0387(16) 0.0077(11) 0.0172(12) 0.0068(10)
C13 0.0408(13) 0.0466(13) 0.0286(15) 0.0012(11) 0.0116(11) 0.0019(11)
C14 0.0177(10) 0.0270(10) 0.0290(14) -0.0020(10) 0.0048(9) 0.0032(8)
C15 0.0178(10) 0.0305(11) 0.0286(13) 0.0011(10) 0.0066(9) 0.0029(9)
C16 0.0239(11) 0.0290(11) 0.0450(17) -0.0002(11) 0.0052(11) -0.0011(9)
C17 0.0310(12) 0.0360(12) 0.0435(17) -0.0048(12) -0.0013(11) -0.0022(10)
C18 0.0300(12) 0.0448(13) 0.0288(14) 0.0014(11) -0.0013(10) 0.0052(10)
C19 0.0215(11) 0.0352(12) 0.0306(14) 0.0012(10) 0.0055(10) 0.0033(9)
C20 0.0279(11) 0.0323(11) 0.0319(14) 0.0033(10) 0.0089(10) -0.0011(9)
C21 0.0583(17) 0.0671(17) 0.0510(19) 0.0165(14) 0.0304(15) 0.0210(14)
C22 0.0478(15) 0.0432(14) 0.0442(17) 0.0101(12) 0.0096(13) 0.0096(12)
C23 0.0239(11) 0.0447(13) 0.0360(15) 0.0089(11) 0.0065(10) 0.0006(10)
C24 0.0496(15) 0.0397(13) 0.074(2) 0.0198(13) 0.0280(15) 0.0080(12)
C25 0.0432(14) 0.0764(18) 0.0364(17) 0.0112(14) 0.0117(13) -0.0035(13)
C26 0.0304(11) 0.0320(11) 0.0236(13) -0.0016(10) 0.0060(10) -0.0030(9)
C27 0.0390(13) 0.0549(15) 0.0326(16) -0.0075(12) 0.0059(12) -0.0153(12)
C28 0.0531(15) 0.0494(15) 0.0379(17) -0.0108(12) 0.0172(13) -0.0291(12)
C29 0.0592(15) 0.0296(12) 0.0415(17) -0.0047(11) 0.0209(13) -0.0122(11)
C30 0.0380(12) 0.0230(10) 0.0340(15) -0.0007(10) 0.0104(11) 0.0001(9)
C31 0.0563(15) 0.0401(13) 0.0321(15) 0.0010(11) 0.0168(12) -0.0094(11)
C32 0.0470(14) 0.0355(13) 0.0595(19) -0.0123(12) 0.0198(13) 0.0076(11)
C33 0.0264(11) 0.0202(10) 0.0182(12) 0.0002(9) 0.0102(9) -0.0025(8)
C34 0.0201(10) 0.0224(10) 0.0304(13) -0.0084(9) 0.0071(9) -0.0003(8)
C35 0.0227(11) 0.0305(11) 0.0333(14) -0.0067(10) 0.0100(10) 0.0001(9)
C36 0.0281(12) 0.0347(12) 0.0419(16) -0.0047(11) 0.0161(11) -0.0035(10)
C37 0.0211(11) 0.0370(12) 0.0511(17) -0.0073(12) 0.0111(11) 0.0002(10)
C38 0.0277(12) 0.0325(12) 0.0433(16) -0.0033(11) 0.0059(11) 0.0052(9)
C39 0.0255(11) 0.0239(10) 0.0344(14) -0.0061(10) 0.0072(10) 0.0003(9)
C40 0.0284(12) 0.0618(16) 0.0345(15) 0.0101(12) 0.0174(11) 0.0051(11)
C41 0.162(3) 0.0575(18) 0.051(2) 0.0039(16) -0.019(2) -0.029(2)
C42 0.116(3) 0.0315(14) 0.077(3) -0.0001(15) -0.024(2) 0.0065(16)
C43 0.0273(11) 0.0326(11) 0.0381(15) 0.0007(11) 0.0090(11) 0.0035(9)
C44 0.0512(16) 0.0678(17) 0.0397(18) 0.0102(14) 0.0070(13) -0.0016(13)
C45 0.0414(13) 0.0288(12) 0.0623(19) 0.0004(12) 0.0205(13) 0.0003(10)
C46 0.0188(10) 0.0237(10) 0.0287(13) -0.0039(9) 0.0079(9) 0.0043(8)
C47 0.0245(11) 0.0284(11) 0.0268(14) -0.0009(10) 0.0043(10) 0.0035(9)
C48 0.0320(12) 0.0384(13) 0.0300(14) -0.0033(11) -0.0019(11) 0.0026(10)
C49 0.0290(12) 0.0352(12) 0.0472(18) -0.0094(12) 0.0002(12) -0.0049(10)
C50 0.0260(11) 0.0275(11) 0.0517(18) -0.0020(11) 0.0126(12) -0.0033(9)
C51 0.0202(10) 0.0261(10) 0.0334(14) -0.0017(10) 0.0096(10) 0.0016(9)
C52 0.0302(11) 0.0359(12) 0.0269(14) 0.0023(10) 0.0059(10) 0.0014(10)
C53 0.085(2) 0.0572(16) 0.0348(18) 0.0045(13) 0.0221(15) -0.0012(15)
C54 0.0492(14) 0.0323(12) 0.0548(18) 0.0116(12) 0.0232(13) 0.0038(11)
C55 0.0343(12) 0.0296(11) 0.0356(15) 0.0051(10) 0.0139(11) -0.0010(9)
C56 0.0443(14) 0.0392(13) 0.0561(19) 0.0077(12) 0.0131(13) 0.0053(11)
C57 0.099(2) 0.077(2) 0.061(2) 0.0305(17) 0.0537(19) 0.0491(18)
C58 0.0286(11) 0.0264(10) 0.0276(13) -0.0037(10) 0.0069(10) -0.0013(9)
C59 0.0280(12) 0.0421(13) 0.0342(15) -0.0058(11) 0.0061(11) -0.0040(10)
C60 0.0366(13) 0.0355(13) 0.0483(17) -0.0091(12) 0.0082(12) -0.0130(10)
C61 0.0425(13) 0.0249(11) 0.0518(18) -0.0025(11) 0.0111(13) -0.0073(10)
C62 0.0335(12) 0.0234(10) 0.0345(14) -0.0024(10) 0.0069(10) -0.0002(9)
C63 0.0433(13) 0.0448(13) 0.0273(14) -0.0016(11) 0.0094(11) -0.0094(11)
C64 0.0374(13) 0.0363(12) 0.0538(18) -0.0138(12) 0.0108(12) 0.0067(10)

loop_
_atom_type_symbol
_atom_type_description
_atom_type_scat_dispersion_real
_atom_type_scat_dispersion_imag
_atom_type_scat_source
C C 0.0033 0.0016 'International Tables Vol C Tables 4.2.6.8 and 6.1.1.4'
H H 0.0000 0.0000 'International Tables Vol C Tables 4.2.6.8 and 6.1.1.4'
N N 0.0061 0.0033 'International Tables Vol C Tables 4.2.6.8 and 6.1.1.4'

loop_
_geom_angle_atom_site_label_1
_geom_angle_atom_site_label_2
_geom_angle_atom_site_label_3
_geom_angle
_geom_angle_site_symmetry_1
_geom_angle_site_symmetry_3
_geom_angle_publ_flag
C1 N1 C2 124.86(14) . . ?
N2 C1 N3 119.91(16) . . ?
N2 C1 N1 124.10(17) . . ?
N3 C1 N1 115.99(16) . . ?
C1 N2 C14 122.28(16) . . ?
C7 C2 C3 121.12(16) . . ?
C7 C2 N1 120.43(17) . . ?
C3 C2 N1 118.46(17) . . ?
C1 N3 C26 118.67(15) . . ?
C1 N3 C30 116.94(16) . . ?
C26 N3 C30 117.89(16) . . ?
C4 C3 C2 118.02(18) . . ?
C4 C3 C8 119.56(19) . . ?
C2 C3 C8 122.40(16) . . ?
C33 N4 C34 124.69(15) . . ?
C5 C4 C3 121.1(2) . . ?
C33 N5 C46 121.39(15) . . ?
C6 C5 C4 119.91(18) . . ?
C33 N6 C62 117.11(16) . . ?
C33 N6 C58 117.60(15) . . ?
C62 N6 C58 118.23(16) . . ?
C5 C6 C7 121.33(19) . . ?
C6 C7 C2 118.20(19) . . ?
C6 C7 C11 118.47(17) . . ?
C2 C7 C11 123.25(16) . . ?
C3 C8 C10 110.58(18) . . ?
C3 C8 C9 112.91(17) . . ?
C10 C8 C9 110.23(18) . . ?
C7 C11 C12 112.25(18) . . ?
C7 C11 C13 111.12(16) . . ?
C12 C11 C13 109.76(17) . . ?
C19 C14 N2 118.51(17) . . ?
C19 C14 C15 120.01(18) . . ?
N2 C14 C15 121.05(19) . . ?
C16 C15 C14 118.6(2) . . ?
C16 C15 C20 119.50(18) . . ?
C14 C15 C20 121.90(18) . . ?
C17 C16 C15 121.6(2) . . ?
C16 C17 C18 119.7(2) . . ?
C17 C18 C19 121.2(2) . . ?
C18 C19 C14 118.85(19) . . ?
C18 C19 C23 120.9(2) . . ?
C14 C19 C23 120.12(19) . . ?
C15 C20 C22 112.17(18) . . ?
C15 C20 C21 110.73(18) . . ?
C22 C20 C21 110.06(18) . . ?
C19 C23 C24 109.60(16) . . ?
C19 C23 C25 114.0(2) . . ?
C24 C23 C25 110.8(2) . . ?
N3 C26 C27 109.72(17) . . ?
N3 C26 C31 114.14(17) . . ?
C27 C26 C31 112.77(18) . . ?
C28 C27 C26 112.50(18) . . ?
C27 C28 C29 109.55(19) . . ?
C28 C29 C30 112.33(18) . . ?
N3 C30 C29 107.98(17) . . ?
N3 C30 C32 116.27(17) . . ?
C29 C30 C32 111.51(18) . . ?
N5 C33 N4 123.84(17) . . ?
N5 C33 N6 120.89(16) . . ?
N4 C33 N6 115.27(16) . . ?
C35 C34 C39 121.33(17) . . ?
C35 C34 N4 120.03(18) . . ?
C39 C34 N4 118.63(17) . . ?
C36 C35 C34 118.1(2) . . ?
C36 C35 C40 119.36(19) . . ?
C34 C35 C40 122.37(17) . . ?
C37 C36 C35 121.1(2) . . ?
C36 C37 C38 120.32(19) . . ?
C37 C38 C39 121.0(2) . . ?
C38 C39 C34 117.98(19) . . ?
C38 C39 C43 121.14(19) . . ?
C34 C39 C43 120.86(17) . . ?
C42 C40 C35 115.2(2) . . ?
C42 C40 C41 108.1(2) . . ?
C35 C40 C41 109.6(2) . . ?
C44 C43 C39 113.56(18) . . ?
C44 C43 C45 109.78(19) . . ?
C39 C43 C45 109.67(18) . . ?
C47 C46 C51 120.37(18) . . ?
C47 C46 N5 118.67(17) . . ?
C51 C46 N5 120.63(19) . . ?
C48 C47 C46 118.77(19) . . ?
C48 C47 C52 121.1(2) . . ?
C46 C47 C52 119.98(18) . . ?
C49 C48 C47 121.2(2) . . ?
C50 C49 C48 119.8(2) . . ?
C49 C50 C51 121.7(2) . . ?
C50 C51 C46 118.2(2) . . ?
C50 C51 C55 120.01(19) . . ?
C46 C51 C55 121.74(18) . . ?
C47 C52 C54 109.98(16) . . ?
C47 C52 C53 114.03(19) . . ?
C54 C52 C53 110.92(19) . . ?
C51 C55 C56 113.11(19) . . ?
C51 C55 C57 110.49(18) . . ?
C56 C55 C57 109.72(19) . . ?
N6 C58 C59 109.84(16) . . ?
N6 C58 C63 113.95(16) . . ?
C59 C58 C63 113.07(18) . . ?
C60 C59 C58 112.41(17) . . ?
C59 C60 C61 109.57(19) . . ?
C60 C61 C62 112.34(18) . . ?
N6 C62 C64 116.66(17) . . ?
N6 C62 C61 107.63(16) . . ?
C64 C62 C61 111.51(18) . . ?

loop_
_geom_bond_atom_site_label_1
_geom_bond_atom_site_label_2
_geom_bond_distance
_geom_bond_site_symmetry_2
_geom_bond_publ_flag
N1 C1 1.394(2) . ?
N1 C2 1.451(2) . ?
C1 N2 1.285(2) . ?
C1 N3 1.385(2) . ?
N2 C14 1.415(2) . ?
C2 C7 1.402(3) . ?
C2 C3 1.407(3) . ?
N3 C26 1.472(3) . ?
N3 C30 1.476(2) . ?
C3 C4 1.398(3) . ?
C3 C8 1.523(3) . ?
N4 C33 1.388(2) . ?
N4 C34 1.443(2) . ?
C4 C5 1.382(3) . ?
N5 C33 1.285(2) . ?
N5 C46 1.421(2) . ?
C5 C6 1.376(3) . ?
N6 C33 1.392(2) . ?
N6 C62 1.474(2) . ?
N6 C58 1.476(3) . ?
C6 C7 1.395(2) . ?
C7 C11 1.515(3) . ?
C8 C10 1.526(3) . ?
C8 C9 1.532(3) . ?
C11 C12 1.527(3) . ?
C11 C13 1.534(3) . ?
C14 C19 1.412(3) . ?
C14 C15 1.417(3) . ?
C15 C16 1.391(3) . ?
C15 C20 1.523(3) . ?
C16 C17 1.378(3) . ?
C17 C18 1.384(3) . ?
C18 C19 1.393(3) . ?
C19 C23 1.523(3) . ?
C20 C22 1.525(3) . ?
C20 C21 1.528(3) . ?
C23 C24 1.527(3) . ?
C23 C25 1.528(3) . ?
C26 C27 1.519(3) . ?
C26 C31 1.533(3) . ?
C27 C28 1.516(3) . ?
C28 C29 1.518(3) . ?
C29 C30 1.536(3) . ?
C30 C32 1.537(3) . ?
C34 C35 1.404(3) . ?
C34 C39 1.406(3) . ?
C35 C36 1.397(3) . ?
C35 C40 1.513(3) . ?
C36 C37 1.374(3) . ?
C37 C38 1.382(3) . ?
C38 C39 1.398(3) . ?
C39 C43 1.521(3) . ?
C40 C42 1.484(3) . ?
C40 C41 1.516(4) . ?
C43 C44 1.520(3) . ?
C43 C45 1.530(3) . ?
C46 C47 1.411(3) . ?
C46 C51 1.415(3) . ?
C47 C48 1.387(3) . ?
C47 C52 1.523(3) . ?
C48 C49 1.381(3) . ?
C49 C50 1.379(3) . ?
C50 C51 1.389(3) . ?
C51 C55 1.519(3) . ?
C52 C54 1.525(3) . ?
C52 C53 1.525(3) . ?
C55 C56 1.522(3) . ?
C55 C57 1.529(3) . ?
C58 C59 1.521(3) . ?
C58 C63 1.535(3) . ?
C59 C60 1.521(3) . ?
C60 C61 1.526(3) . ?
C61 C62 1.537(3) . ?
C62 C64 1.531(3) . ?
